data_7713849
loop_
_publ_author_name
'Dang, Duy-Khoi'
'Cehreli, Damla'
'Rich, Benjamin S.'
'Haas, Terry E.'
'Fronczek, Frank R.'
'Kirss, Rein'

_publ_section_title
;
 Phosphine Substitution and Linkage Isomerization in
 Cyclopentadienylruthenium bis(triphenylphosphine)thiocyanide and
 selenocyanide, CpRu(PPh3)2NCS and CpRu(PPh3)2SeCN
;
_journal_name_full 'Dalton Transactions'
_journal_paper_doi 10.1039/D3DT02397D
_journal_year 2023
_chemical_formula_moiety 'C37 H33 N P2 Ru S, C H2 Cl2'
_chemical_formula_sum 'C38 H35 Cl2 N P2 Ru S'
_chemical_formula_weight 772.04
_space_group_crystal_system triclinic
_space_group_IT_number 2
_space_group_name_Hall '-P 1'
_space_group_name_H-M_alt 'P -1'
_atom_sites_solution_hydrogens geom
_atom_sites_solution_primary dual
_atom_sites_solution_secondary notdet
_audit_creation_method SHELXL-2018/3
_audit_update_record
;
2023-07-18 deposited with the CCDC.	2023-08-31 downloaded from the CCDC.
;
_cell_angle_alpha 91.665(2)
_cell_angle_beta 115.605(2)
_cell_angle_gamma 112.079(2)
_cell_formula_units_Z 2
_cell_length_a 12.3722(4)
_cell_length_b 12.6828(4)
_cell_length_c 13.5552(4)
_cell_measurement_reflns_used 9654
_cell_measurement_temperature 100(2)
_cell_measurement_theta_max 26.3952
_cell_measurement_theta_min 2.9294
_cell_volume 1730.16(11)
_computing_structure_refinement 'SHELXL-2018/3 (Sheldrick, 2018)'
_computing_structure_solution 'SHELXT 2018/2 (Sheldrick, 2018)'
_diffrn_ambient_temperature 100(2)
_diffrn_detector_area_resol_mean 7.3910
_diffrn_measured_fraction_theta_full 0.999
_diffrn_measured_fraction_theta_max 0.995
_diffrn_measurement_device 'Bruker D8 Quest'
_diffrn_measurement_device_type 'Photon II area detector'
_diffrn_measurement_method 'generic \w and \f'
_diffrn_radiation_monochromator 'Triumph graphite'
_diffrn_radiation_type MoK\a
_diffrn_radiation_wavelength 0.71073
_diffrn_reflns_av_R_equivalents 0.0975
_diffrn_reflns_av_unetI/netI 0.0453
_diffrn_reflns_Laue_measured_fraction_full 0.999
_diffrn_reflns_Laue_measured_fraction_max 0.995
_diffrn_reflns_limit_h_max 15
_diffrn_reflns_limit_h_min -15
_diffrn_reflns_limit_k_max 15
_diffrn_reflns_limit_k_min -15
_diffrn_reflns_limit_l_max 17
_diffrn_reflns_limit_l_min -17
_diffrn_reflns_number 78119
_diffrn_reflns_point_group_measured_fraction_full 0.999
_diffrn_reflns_point_group_measured_fraction_max 0.995
_diffrn_reflns_theta_full 25.242
_diffrn_reflns_theta_max 26.616
_diffrn_reflns_theta_min 2.738
_diffrn_source 'Mo fine focus sealed tube'
_exptl_absorpt_coefficient_mu 0.789
_exptl_absorpt_correction_T_max 0.7390
_exptl_absorpt_correction_T_min 0.6924
_exptl_absorpt_correction_type multi-scan
_exptl_absorpt_process_details
;
SADABS-2016/2  Reference: Krause, L., Herbst-Irmer, R., Sheldrick G.M. & Stalke D.,
 J. Appl. Cryst. 48 (2015) 3-10.
;
_exptl_crystal_colour 'clear light yellow'
_exptl_crystal_density_diffrn 1.483
_exptl_crystal_description prism
_exptl_crystal_F_000 788
_exptl_crystal_size_max 0.200
_exptl_crystal_size_mid 0.150
_exptl_crystal_size_min 0.080
_refine_diff_density_max 0.985
_refine_diff_density_min -1.103
_refine_diff_density_rms 0.117
_refine_ls_goodness_of_fit_ref 1.089
_refine_ls_hydrogen_treatment constr
_refine_ls_matrix_type full
_refine_ls_number_parameters 407
_refine_ls_number_reflns 7223
_refine_ls_number_restraints 0
_refine_ls_restrained_S_all 1.089
_refine_ls_R_factor_all 0.0712
_refine_ls_R_factor_gt 0.0428
_refine_ls_shift/su_max 0.001
_refine_ls_shift/su_mean 0.000
_refine_ls_structure_factor_coef Fsqd
_refine_ls_weighting_details 'w=1/[\s^2^(Fo^2^)+(0.0170P)^2^+5.9748P] where P=(Fo^2^+2Fc^2^)/3'
_refine_ls_weighting_scheme calc
_refine_ls_wR_factor_gt 0.0798
_refine_ls_wR_factor_ref 0.0957
_reflns_Friedel_coverage 0.000
_reflns_number_gt 5702
_reflns_number_total 7223
_reflns_threshold_expression 'I > 2\s(I)'
_cod_data_source_file d3dt02397d2.cif
_cod_data_source_block 2a
_cod_original_cell_volume 1730.16(10)
_cod_database_code 7713849
_shelx_shelxl_version_number 2018/3
_shelx_space_group_comment
;
The symmetry employed for this shelxl refinement is uniquely defined
by the following loop, which should always be used as a source of
symmetry information in preference to the above space-group names.
They are only intended as comments.
;
_shelx_estimated_absorpt_t_min 0.833
_shelx_estimated_absorpt_t_max 0.928
_publcif_funding_html
;
;

loop_
_space_group_symop_operation_xyz
'x, y, z'
'-x, -y, -z'

loop_
_atom_site_label
_atom_site_type_symbol
_atom_site_fract_x
_atom_site_fract_y
_atom_site_fract_z
_atom_site_U_iso_or_equiv
_atom_site_adp_type
_atom_site_occupancy
_atom_site_site_symmetry_order
_atom_site_calc_flag
_atom_site_refinement_flags_posn
_atom_site_refinement_flags_adp
_atom_site_refinement_flags_occupancy
_atom_site_disorder_assembly
_atom_site_disorder_group
Ru01 Ru 0.35190(3) 0.76167(3) 0.26796(2) 0.01475(8) Uani 1 1 d . . . . .
Cl05 Cl 0.06430(15) 1.00351(13) 0.29877(12) 0.0548(4) Uani 1 1 d . . . . .
Cl06 Cl -0.0443(2) 1.07184(17) 0.08557(14) 0.0832(6) Uani 1 1 d . . . . .
S4 S 0.55231(11) 0.77419(9) 0.66727(8) 0.0296(2) Uani 1 1 d . . . . .
P2 P 0.55452(9) 0.81122(8) 0.27383(7) 0.01432(19) Uani 1 1 d . . . . .
P3 P 0.29055(9) 0.56302(8) 0.25301(7) 0.01495(19) Uani 1 1 d . . . . .
N007 N 0.4468(3) 0.7793(3) 0.4398(2) 0.0177(6) Uani 1 1 d . . . . .
C008 C 0.1747(4) 0.7915(3) 0.2384(3) 0.0214(8) Uani 1 1 d . . . . .
H008 H 0.118507 0.762239 0.275760 0.026 Uiso 1 1 calc R U . . .
C009 C 0.6588(4) 1.0323(3) 0.4121(3) 0.0211(8) Uani 1 1 d . . . . .
H009 H 0.571463 1.010542 0.401440 0.025 Uiso 1 1 calc R U . . .
C00A C 0.6400(3) 0.7178(3) 0.3221(3) 0.0174(7) Uani 1 1 d . . . . .
C00B C 0.2863(4) 0.9025(3) 0.2743(3) 0.0206(8) Uani 1 1 d . . . . .
H00B H 0.322690 0.964491 0.342185 0.025 Uiso 1 1 calc R U . . .
C00C C 0.5475(3) 0.8264(3) 0.1371(3) 0.0178(7) Uani 1 1 d . . . . .
C00D C 0.6859(3) 0.9534(3) 0.3653(3) 0.0171(7) Uani 1 1 d . . . . .
C00E C 0.1203(4) 0.5444(3) 0.3413(3) 0.0206(8) Uani 1 1 d . . . . .
H00E H 0.185951 0.620277 0.385471 0.025 Uiso 1 1 calc R U . . .
C00F C 0.7092(3) 0.7267(3) 0.4375(3) 0.0189(8) Uani 1 1 d . . . . .
H00F H 0.717820 0.785572 0.489049 0.023 Uiso 1 1 calc R U . . .
C00G C 0.1353(3) 0.4892(3) 0.2605(3) 0.0181(7) Uani 1 1 d . . . . .
C00H C 0.2567(3) 0.4741(3) 0.1250(3) 0.0184(7) Uani 1 1 d . . . . .
C00I C 0.1912(4) 0.4971(3) 0.0207(3) 0.0234(8) Uani 1 1 d . . . . .
H00I H 0.164045 0.558279 0.017216 0.028 Uiso 1 1 calc R U . . .
C00J C 0.3320(4) 0.9121(3) 0.1938(3) 0.0196(8) Uani 1 1 d . . . . .
H00J H 0.405841 0.982113 0.194919 0.024 Uiso 1 1 calc R U . . .
C00K C 0.3952(4) 0.5145(3) 0.3657(3) 0.0195(8) Uani 1 1 d . . . . .
H00A H 0.349323 0.429708 0.354844 0.029 Uiso 1 1 calc R U . . .
H00C H 0.413291 0.553556 0.438270 0.029 Uiso 1 1 calc R U . . .
H00D H 0.479127 0.534262 0.364550 0.029 Uiso 1 1 calc R U . . .
C00L C 0.2507(4) 0.8058(3) 0.1082(3) 0.0221(8) Uani 1 1 d . . . . .
H00L H 0.255569 0.789300 0.037995 0.026 Uiso 1 1 calc R U . . .
C00M C 0.4923(4) 0.7787(3) 0.5342(3) 0.0180(7) Uani 1 1 d . . . . .
C00N C 0.0378(4) 0.3773(3) 0.1971(3) 0.0216(8) Uani 1 1 d . . . . .
H00N H 0.045562 0.338409 0.141303 0.026 Uiso 1 1 calc R U . . .
C00O C 0.0106(4) 0.4899(3) 0.3583(3) 0.0235(8) Uani 1 1 d . . . . .
H00O H 0.001231 0.529008 0.412825 0.028 Uiso 1 1 calc R U . . .
C00P C 0.1539(3) 0.7333(3) 0.1361(3) 0.0220(8) Uani 1 1 d . . . . .
H00P H 0.079469 0.655578 0.089053 0.026 Uiso 1 1 calc R U . . .
C00Q C 0.7580(4) 1.1431(3) 0.4747(3) 0.0257(9) Uani 1 1 d . . . . .
H00Q H 0.737780 1.196820 0.505565 0.031 Uiso 1 1 calc R U . . .
C00R C 0.6295(4) 0.6312(4) 0.2483(3) 0.0286(9) Uani 1 1 d . . . . .
H00R H 0.584536 0.624999 0.169664 0.034 Uiso 1 1 calc R U . . .
C00S C 0.1651(4) 0.4326(4) -0.0775(3) 0.0269(9) Uani 1 1 d . . . . .
H00S H 0.121945 0.450681 -0.147357 0.032 Uiso 1 1 calc R U . . .
C00T C 0.7655(4) 0.6503(3) 0.4775(3) 0.0231(8) Uani 1 1 d . . . . .
H00T H 0.813942 0.658139 0.556173 0.028 Uiso 1 1 calc R U . . .
C00U C 0.8164(4) 0.9870(3) 0.3848(3) 0.0244(8) Uani 1 1 d . . . . .
H00U H 0.837365 0.933532 0.354551 0.029 Uiso 1 1 calc R U . . .
C00V C 0.8859(4) 1.1754(3) 0.4921(3) 0.0242(8) Uani 1 1 d . . . . .
H00V H 0.953480 1.251220 0.534647 0.029 Uiso 1 1 calc R U . . .
C00W C -0.0848(4) 0.3785(4) 0.2953(3) 0.0258(9) Uani 1 1 d . . . . .
H00W H -0.159325 0.340618 0.306899 0.031 Uiso 1 1 calc R U . . .
C00X C 0.4553(4) 0.7343(4) 0.0455(3) 0.0312(10) Uani 1 1 d . . . . .
H00X H 0.401310 0.664008 0.055866 0.037 Uiso 1 1 calc R U . . .
C00Y C -0.0703(4) 0.3227(4) 0.2153(3) 0.0271(9) Uani 1 1 d . . . . .
H00Y H -0.135236 0.246221 0.172330 0.032 Uiso 1 1 calc R U . . .
C00Z C 0.2019(4) 0.3417(4) -0.0738(3) 0.0309(10) Uani 1 1 d . . . . .
H00Z H 0.183268 0.296554 -0.141130 0.037 Uiso 1 1 calc R U . . .
C010 C 0.9150(4) 1.0970(3) 0.4474(3) 0.0272(9) Uani 1 1 d . . . . .
H010 H 1.002931 1.118714 0.459729 0.033 Uiso 1 1 calc R U . . .
C011 C 0.2940(4) 0.3833(4) 0.1270(3) 0.0305(9) Uani 1 1 d . . . . .
H011 H 0.339552 0.366222 0.196827 0.037 Uiso 1 1 calc R U . . .
C012 C 0.4391(4) 0.7414(4) -0.0616(3) 0.0303(9) Uani 1 1 d . . . . .
H012 H 0.375786 0.675888 -0.122898 0.036 Uiso 1 1 calc R U . . .
C013 C 0.7511(4) 0.5629(4) 0.4030(4) 0.0328(10) Uani 1 1 d . . . . .
H013 H 0.787193 0.509116 0.430394 0.039 Uiso 1 1 calc R U . . .
C014 C 0.2654(5) 0.3172(4) 0.0278(4) 0.0397(11) Uani 1 1 d . . . . .
H014 H 0.290033 0.254470 0.030491 0.048 Uiso 1 1 calc R U . . .
C015 C 0.6842(5) 0.5539(4) 0.2887(4) 0.0382(11) Uani 1 1 d . . . . .
H015 H 0.675654 0.494711 0.237537 0.046 Uiso 1 1 calc R U . . .
C016 C 0.5134(5) 0.8417(4) -0.0792(4) 0.0399(11) Uani 1 1 d . . . . .
H016 H 0.502283 0.847293 -0.152390 0.048 Uiso 1 1 calc R U . . .
C017 C 0.6226(5) 0.9286(4) 0.1193(4) 0.0494(14) Uani 1 1 d . . . . .
H017 H 0.686010 0.994246 0.180386 0.059 Uiso 1 1 calc R U . . .
C018 C 0.0770(6) 1.0315(6) 0.1773(5) 0.0595(16) Uani 1 1 d . . . . .
H01A H 0.165812 1.094860 0.199622 0.071 Uiso 1 1 calc R U . . .
H01B H 0.069475 0.960555 0.137106 0.071 Uiso 1 1 calc R U . . .
C019 C 0.6051(7) 0.9350(5) 0.0114(4) 0.075(2) Uani 1 1 d . . . . .
H019 H 0.657626 1.005434 0.000042 0.089 Uiso 1 1 calc R U . . .

loop_
_atom_site_aniso_label
_atom_site_aniso_U_11
_atom_site_aniso_U_22
_atom_site_aniso_U_33
_atom_site_aniso_U_23
_atom_site_aniso_U_13
_atom_site_aniso_U_12
Ru01 0.01425(14) 0.01593(15) 0.01383(15) 0.00472(11) 0.00666(11) 0.00625(11)
Cl05 0.0636(9) 0.0746(10) 0.0513(8) 0.0150(7) 0.0395(7) 0.0398(8)
Cl06 0.1086(14) 0.1030(14) 0.0596(9) 0.0132(9) 0.0199(9) 0.0910(12)
S4 0.0453(6) 0.0273(5) 0.0156(5) 0.0074(4) 0.0109(5) 0.0191(5)
P2 0.0136(4) 0.0157(4) 0.0135(4) 0.0036(3) 0.0072(4) 0.0054(4)
P3 0.0145(4) 0.0154(5) 0.0142(4) 0.0051(4) 0.0066(4) 0.0059(4)
N007 0.0172(15) 0.0216(16) 0.0171(16) 0.0057(13) 0.0101(13) 0.0087(13)
C008 0.0167(18) 0.0225(19) 0.027(2) 0.0095(16) 0.0099(16) 0.0114(16)
C009 0.0188(18) 0.024(2) 0.024(2) 0.0026(16) 0.0123(16) 0.0099(16)
C00A 0.0176(18) 0.0185(18) 0.0209(19) 0.0086(15) 0.0128(15) 0.0079(15)
C00B 0.027(2) 0.0213(19) 0.0210(19) 0.0088(15) 0.0106(16) 0.0187(17)
C00C 0.0174(18) 0.0195(18) 0.0180(18) 0.0057(15) 0.0089(15) 0.0087(15)
C00D 0.0174(18) 0.0193(18) 0.0164(18) 0.0067(14) 0.0097(15) 0.0077(15)
C00E 0.0221(19) 0.0207(19) 0.0190(19) 0.0061(15) 0.0103(16) 0.0084(16)
C00F 0.0147(17) 0.0200(19) 0.0202(19) 0.0059(15) 0.0080(15) 0.0061(15)
C00G 0.0174(18) 0.0203(19) 0.0170(18) 0.0073(15) 0.0084(15) 0.0082(15)
C00H 0.0159(17) 0.0188(18) 0.0181(18) 0.0047(15) 0.0081(15) 0.0053(15)
C00I 0.028(2) 0.0182(19) 0.0213(19) 0.0050(15) 0.0112(17) 0.0077(16)
C00J 0.0234(19) 0.0162(18) 0.0195(19) 0.0106(15) 0.0081(16) 0.0108(16)
C00K 0.0172(18) 0.0195(19) 0.0185(18) 0.0056(15) 0.0072(15) 0.0062(15)
C00L 0.024(2) 0.026(2) 0.0174(19) 0.0097(16) 0.0086(16) 0.0135(17)
C00M 0.0193(18) 0.0156(18) 0.020(2) 0.0037(14) 0.0094(16) 0.0083(15)
C00N 0.0216(19) 0.023(2) 0.0172(18) 0.0028(15) 0.0095(16) 0.0062(16)
C00O 0.024(2) 0.031(2) 0.023(2) 0.0120(17) 0.0155(17) 0.0145(18)
C00P 0.0121(17) 0.023(2) 0.0218(19) 0.0050(16) -0.0003(15) 0.0084(15)
C00Q 0.022(2) 0.021(2) 0.031(2) -0.0022(17) 0.0119(18) 0.0083(16)
C00R 0.043(3) 0.032(2) 0.024(2) 0.0115(18) 0.0210(19) 0.024(2)
C00S 0.029(2) 0.030(2) 0.0159(19) 0.0036(16) 0.0091(17) 0.0098(18)
C00T 0.0173(18) 0.031(2) 0.022(2) 0.0136(17) 0.0096(16) 0.0109(17)
C00U 0.0196(19) 0.023(2) 0.030(2) -0.0005(16) 0.0124(17) 0.0082(16)
C00V 0.0201(19) 0.0186(19) 0.026(2) 0.0008(16) 0.0106(17) 0.0012(16)
C00W 0.0172(19) 0.035(2) 0.027(2) 0.0132(18) 0.0125(17) 0.0096(17)
C00X 0.031(2) 0.029(2) 0.027(2) 0.0064(18) 0.0165(19) 0.0042(19)
C00Y 0.021(2) 0.024(2) 0.025(2) 0.0027(17) 0.0093(17) 0.0007(16)
C00Z 0.028(2) 0.040(3) 0.023(2) -0.0041(18) 0.0147(18) 0.0106(19)
C010 0.0169(19) 0.025(2) 0.035(2) -0.0004(17) 0.0121(18) 0.0044(16)
C011 0.037(2) 0.036(2) 0.022(2) 0.0041(18) 0.0103(19) 0.024(2)
C012 0.031(2) 0.032(2) 0.021(2) 0.0017(17) 0.0089(18) 0.0096(19)
C013 0.042(3) 0.038(3) 0.044(3) 0.024(2) 0.030(2) 0.029(2)
C014 0.046(3) 0.047(3) 0.035(3) 0.002(2) 0.016(2) 0.034(2)
C015 0.066(3) 0.038(3) 0.041(3) 0.019(2) 0.036(3) 0.039(3)
C016 0.060(3) 0.037(3) 0.023(2) 0.0099(19) 0.024(2) 0.016(2)
C017 0.064(3) 0.030(3) 0.027(2) 0.003(2) 0.022(2) -0.006(2)
C018 0.045(3) 0.101(5) 0.045(3) 0.029(3) 0.021(3) 0.044(3)
C019 0.106(5) 0.041(3) 0.035(3) 0.008(2) 0.040(3) -0.017(3)

loop_
_atom_type_symbol
_atom_type_description
_atom_type_scat_dispersion_real
_atom_type_scat_dispersion_imag
_atom_type_scat_source
C C 0.0033 0.0016 'International Tables Vol C Tables 4.2.6.8 and 6.1.1.4'
H H 0.0000 0.0000 'International Tables Vol C Tables 4.2.6.8 and 6.1.1.4'
Cl Cl 0.1484 0.1585 'International Tables Vol C Tables 4.2.6.8 and 6.1.1.4'
N N 0.0061 0.0033 'International Tables Vol C Tables 4.2.6.8 and 6.1.1.4'
P P 0.1023 0.0942 'International Tables Vol C Tables 4.2.6.8 and 6.1.1.4'
Ru Ru -1.2594 0.8363 'International Tables Vol C Tables 4.2.6.8 and 6.1.1.4'
S S 0.1246 0.1234 'International Tables Vol C Tables 4.2.6.8 and 6.1.1.4'

loop_
_geom_angle_atom_site_label_1
_geom_angle_atom_site_label_2
_geom_angle_atom_site_label_3
_geom_angle
_geom_angle_site_symmetry_1
_geom_angle_site_symmetry_3
_geom_angle_publ_flag
N007 Ru01 C00L 157.69(13) . . ?
N007 Ru01 C00P 137.44(13) . . ?
C00L Ru01 C00P 37.60(14) . . ?
N007 Ru01 C00J 121.31(13) . . ?
C00L Ru01 C00J 37.82(14) . . ?
C00P Ru01 C00J 62.39(14) . . ?
N007 Ru01 C008 102.78(13) . . ?
C00L Ru01 C008 62.99(14) . . ?
C00P Ru01 C008 37.40(14) . . ?
C00J Ru01 C008 62.31(14) . . ?
N007 Ru01 C00B 95.22(13) . . ?
C00L Ru01 C00B 62.88(14) . . ?
C00P Ru01 C00B 62.32(14) . . ?
C00J Ru01 C00B 37.11(13) . . ?
C008 Ru01 C00B 37.30(14) . . ?
N007 Ru01 P2 87.91(8) . . ?
C00L Ru01 P2 98.66(10) . . ?
C00P Ru01 P2 134.17(11) . . ?
C00J Ru01 P2 91.39(10) . . ?
C008 Ru01 P2 153.53(10) . . ?
C00B Ru01 P2 118.57(10) . . ?
N007 Ru01 P3 86.56(9) . . ?
C00L Ru01 P3 113.42(10) . . ?
C00P Ru01 P3 92.57(10) . . ?
C00J Ru01 P3 151.14(10) . . ?
C008 Ru01 P3 107.19(10) . . ?
C00B Ru01 P3 143.95(10) . . ?
P2 Ru01 P3 97.46(3) . . ?
C00A P2 C00D 100.62(16) . . ?
C00A P2 C00C 104.58(16) . . ?
C00D P2 C00C 102.20(16) . . ?
C00A P2 Ru01 119.41(11) . . ?
C00D P2 Ru01 115.18(12) . . ?
C00C P2 Ru01 112.73(12) . . ?
C00K P3 C00H 103.49(17) . . ?
C00K P3 C00G 98.37(16) . . ?
C00H P3 C00G 102.71(16) . . ?
C00K P3 Ru01 118.70(12) . . ?
C00H P3 Ru01 118.92(12) . . ?
C00G P3 Ru01 111.66(12) . . ?
C00M N007 Ru01 173.8(3) . . ?
C00P C008 C00B 107.3(3) . . ?
C00P C008 Ru01 70.1(2) . . ?
C00B C008 Ru01 71.5(2) . . ?
C00D C009 C00Q 120.8(3) . . ?
C00R C00A C00F 118.5(3) . . ?
C00R C00A P2 122.6(3) . . ?
C00F C00A P2 118.7(3) . . ?
C00J C00B C008 108.1(3) . . ?
C00J C00B Ru01 71.1(2) . . ?
C008 C00B Ru01 71.2(2) . . ?
C00X C00C C017 117.9(4) . . ?
C00X C00C P2 118.5(3) . . ?
C017 C00C P2 123.5(3) . . ?
C009 C00D C00U 118.3(3) . . ?
C009 C00D P2 121.5(3) . . ?
C00U C00D P2 120.1(3) . . ?
C00O C00E C00G 121.1(4) . . ?
C00T C00F C00A 120.6(4) . . ?
C00E C00G C00N 118.3(3) . . ?
C00E C00G P3 117.7(3) . . ?
C00N C00G P3 123.7(3) . . ?
C011 C00H C00I 117.8(4) . . ?
C011 C00H P3 122.4(3) . . ?
C00I C00H P3 119.7(3) . . ?
C00S C00I C00H 121.4(4) . . ?
C00B C00J C00L 108.2(3) . . ?
C00B C00J Ru01 71.8(2) . . ?
C00L C00J Ru01 69.9(2) . . ?
C00P C00L C00J 107.1(3) . . ?
C00P C00L Ru01 71.3(2) . . ?
C00J C00L Ru01 72.3(2) . . ?
N007 C00M S4 178.2(4) . . ?
C00Y C00N C00G 120.4(4) . . ?
C00W C00O C00E 119.9(4) . . ?
C00L C00P C008 109.2(3) . . ?
C00L C00P Ru01 71.1(2) . . ?
C008 C00P Ru01 72.5(2) . . ?
C00V C00Q C009 120.2(4) . . ?
C015 C00R C00A 120.7(4) . . ?
C00I C00S C00Z 119.9(4) . . ?
C013 C00T C00F 120.1(4) . . ?
C010 C00U C00D 120.8(4) . . ?
C010 C00V C00Q 119.7(4) . . ?
C00O C00W C00Y 119.4(4) . . ?
C00C C00X C012 121.9(4) . . ?
C00N C00Y C00W 120.8(4) . . ?
C014 C00Z C00S 119.5(4) . . ?
C00V C010 C00U 120.2(4) . . ?
C00H C011 C014 120.6(4) . . ?
C016 C012 C00X 120.3(4) . . ?
C015 C013 C00T 119.9(4) . . ?
C00Z C014 C011 120.7(4) . . ?
C013 C015 C00R 120.2(4) . . ?
C012 C016 C019 118.6(4) . . ?
C00C C017 C019 119.8(4) . . ?
Cl06 C018 Cl05 113.4(3) . . ?
C016 C019 C017 121.6(5) . . ?

loop_
_geom_bond_atom_site_label_1
_geom_bond_atom_site_label_2
_geom_bond_distance
_geom_bond_site_symmetry_2
_geom_bond_publ_flag
Ru01 N007 2.065(3) . ?
Ru01 C00L 2.197(4) . ?
Ru01 C00P 2.201(3) . ?
Ru01 C00J 2.227(3) . ?
Ru01 C008 2.233(4) . ?
Ru01 C00B 2.236(3) . ?
Ru01 P2 2.3078(9) . ?
Ru01 P3 2.3161(9) . ?
Cl05 C018 1.754(5) . ?
Cl06 C018 1.749(5) . ?
S4 C00M 1.639(4) . ?
P2 C00A 1.827(4) . ?
P2 C00D 1.832(4) . ?
P2 C00C 1.836(4) . ?
P3 C00K 1.825(4) . ?
P3 C00H 1.834(4) . ?
P3 C00G 1.843(4) . ?
N007 C00M 1.156(5) . ?
C008 C00P 1.422(5) . ?
C008 C00B 1.429(5) . ?
C009 C00D 1.385(5) . ?
C009 C00Q 1.391(5) . ?
C00A C00R 1.393(5) . ?
C00A C00F 1.397(5) . ?
C00B C00J 1.420(5) . ?
C00C C00X 1.378(5) . ?
C00C C017 1.382(6) . ?
C00D C00U 1.402(5) . ?
C00E C00O 1.396(5) . ?
C00E C00G 1.397(5) . ?
C00F C00T 1.389(5) . ?
C00G C00N 1.398(5) . ?
C00H C011 1.389(5) . ?
C00H C00I 1.397(5) . ?
C00I C00S 1.382(5) . ?
C00J C00L 1.434(5) . ?
C00L C00P 1.417(5) . ?
C00N C00Y 1.388(5) . ?
C00O C00W 1.387(6) . ?
C00Q C00V 1.383(5) . ?
C00R C015 1.389(6) . ?
C00S C00Z 1.385(6) . ?
C00T C013 1.383(6) . ?
C00U C010 1.383(5) . ?
C00V C010 1.382(6) . ?
C00W C00Y 1.389(6) . ?
C00X C012 1.387(6) . ?
C00Z C014 1.373(6) . ?
C011 C014 1.391(6) . ?
C012 C016 1.359(6) . ?
C013 C015 1.382(6) . ?
C016 C019 1.378(7) . ?
C017 C019 1.391(6) . ?
